data_7701447
loop_
_publ_author_name
'Bauer, Elisabeth B.'
'Bernd, Marco A.'
'Sch\"utz, Max'
'Oberkofler, Jens'
'P\"othig, Alexander'
'Reich, Robert M.'
'K\"uhn, Fritz E'

_publ_section_title
;
 Synthesis, characterization, and biological studies of multidentate
 gold(i) and gold(iii) NHC complexes.
;
_journal_name_full 'Dalton transactions (Cambridge, England : 2003)'
_journal_paper_doi 10.1039/c9dt03183a
_journal_year 2019
_chemical_compound_source 'see text'
_chemical_formula_moiety 'C16 H16 Au N8, 2(F6 P), Cl'
_chemical_formula_sum 'C16 H16 Au Cl F12 N8 P2'
_chemical_formula_weight 842.73
_space_group_IT_number 11
_space_group_name_Hall '-P 2yb'
_space_group_name_H-M_alt 'P 1 21/m 1'
_symmetry_cell_setting monoclinic
_symmetry_Int_Tables_number 11
_symmetry_space_group_name_Hall '-P 2yb'
_symmetry_space_group_name_H-M 'P 1 21/m 1'
_atom_sites_solution_hydrogens geom
_audit_update_record
;
2019-07-31 deposited with the CCDC.    2019-10-14 downloaded from the CCDC.
;
_cell_angle_alpha 90
_cell_angle_beta 115.066(3)
_cell_angle_gamma 90
_cell_formula_units_Z 2
_cell_length_a 11.1411(12)
_cell_length_b 12.4837(13)
_cell_length_c 13.0934(14)
_cell_measurement_reflns_used 8945
_cell_measurement_temperature 100
_cell_measurement_theta_max 24.7228
_cell_measurement_theta_min 2.5952
_cell_volume 1649.6(3)
_computing_cell_refinement 'SAINT (Bruker, 2015)'
_computing_data_collection 'APEX III Control Software (Bruker, 2015)'
_computing_data_reduction 'SAINT (Bruker, 2015)'
_computing_molecular_graphics 'PLATON (Spek, 2011)'
_computing_publication_material 'PLATON (Spek, 2011), enCIFer (Allen, 2014)'
_computing_structure_refinement 'SHELXL2014 (Sheldrick, 2014), SHELXLE (Huebschle, 2011)'
_computing_structure_solution 'SHELXS97 (Sheldrick, 1997)'
_diffrn_ambient_temperature 100
_diffrn_detector ' CMOS plate '
_diffrn_detector_area_resol_mean 16
_diffrn_measured_fraction_theta_full 0.999
_diffrn_measured_fraction_theta_max 0.999
_diffrn_measurement_device ' \k-geometry diffractometer '
_diffrn_measurement_device_type ' Bruker Photon CMOS '
_diffrn_measurement_method ' phi- and omega-rotation '
_diffrn_radiation_monochromator 'HELIOS optic'
_diffrn_radiation_probe x-ray
_diffrn_radiation_source 'IMS microsource'
_diffrn_radiation_type MoK\a
_diffrn_radiation_wavelength 0.71073
_diffrn_reflns_av_R_equivalents 0.0946
_diffrn_reflns_av_unetI/netI 0.0659
_diffrn_reflns_limit_h_max 13
_diffrn_reflns_limit_h_min -13
_diffrn_reflns_limit_k_max 15
_diffrn_reflns_limit_k_min -15
_diffrn_reflns_limit_l_max 15
_diffrn_reflns_limit_l_min -15
_diffrn_reflns_number 23690
_diffrn_reflns_reduction_process
;
;
_diffrn_reflns_theta_full 25.24
_diffrn_reflns_theta_max 25.35
_diffrn_reflns_theta_min 2.37
_exptl_absorpt_coefficient_mu 4.724
_exptl_absorpt_correction_T_max 0.7454
_exptl_absorpt_correction_T_min 0.4262
_exptl_absorpt_correction_type multi-scan
_exptl_absorpt_process_details 'SADABS 2014/5, Bruker, 2014'
_exptl_crystal_colour yellow
_exptl_crystal_density_diffrn 1.697
_exptl_crystal_density_method 'Not Measured'
_exptl_crystal_description fragment
_exptl_crystal_F_000 804
_exptl_crystal_size_max 0.419
_exptl_crystal_size_mid 0.296
_exptl_crystal_size_min 0.194
_refine_diff_density_max 2.744
_refine_diff_density_min -1.013
_refine_diff_density_rms 0.172
_refine_ls_extinction_method none
_refine_ls_goodness_of_fit_ref 1.031
_refine_ls_hydrogen_treatment constr
_refine_ls_matrix_type full
_refine_ls_number_parameters 196
_refine_ls_number_reflns 3161
_refine_ls_number_restraints 0
_refine_ls_restrained_S_all 1.031
_refine_ls_R_factor_all 0.0691
_refine_ls_R_factor_gt 0.0488
_refine_ls_shift/su_max 0.000
_refine_ls_shift/su_mean 0.000
_refine_ls_structure_factor_coef Fsqd
_refine_ls_weighting_details 'W=1/[\S^2^(FO^2^)+(0.0428P)^2^+8.9041P] WHERE P=(FO^2^+2FC^2^)/3'
_refine_ls_weighting_scheme calc
_refine_ls_wR_factor_gt 0.0976
_refine_ls_wR_factor_ref 0.1040
_reflns_number_gt 2559
_reflns_number_total 3161
_reflns_threshold_expression I>2\s(I)
_cod_data_source_file c9dt03183a2.cif
_cod_data_source_block zg_59_sq
_cod_original_sg_symbol_H-M 'P 21/m'
_cod_database_code 7701447

loop_
_space_group_symop_id
_space_group_symop_operation_xyz
1 x,y,z
2 -x,1/2+y,-z
3 -x,-y,-z
4 x,1/2-y,z

loop_
_atom_site_aniso_label
_atom_site_aniso_U_11
_atom_site_aniso_U_22
_atom_site_aniso_U_33
_atom_site_aniso_U_23
_atom_site_aniso_U_13
_atom_site_aniso_U_12
Au1 0.0338(2) 0.0161(2) 0.0264(2) 0.0000 0.0112(2) 0.0000
P1 0.053(2) 0.0448(18) 0.0392(19) 0.0000 0.0297(17) 0.0000
Cl1 0.0478(18) 0.0238(13) 0.074(2) 0.0000 0.0309(17) 0.0000
P2 0.0290(17) 0.0476(19) 0.0368(19) 0.0000 0.0021(14) 0.0000
N1 0.023(3) 0.024(3) 0.028(4) -0.003(3) 0.010(3) -0.002(2)
F1 0.086(4) 0.037(3) 0.074(4) 0.009(3) 0.054(3) 0.009(3)
N2 0.034(4) 0.027(3) 0.030(4) 0.001(3) 0.013(3) -0.001(3)
F2 0.067(4) 0.083(4) 0.062(4) -0.012(3) 0.037(3) 0.018(3)
F3 0.082(5) 0.046(4) 0.033(4) 0.0000 0.026(4) 0.0000
N3 0.039(4) 0.024(3) 0.034(4) -0.003(3) 0.011(3) -0.004(3)
F4 0.058(5) 0.098(6) 0.046(5) 0.0000 0.024(4) 0.0000
N4 0.030(3) 0.024(3) 0.028(4) -0.007(3) 0.011(3) -0.004(3)
C1 0.029(6) 0.028(6) 0.042(7) 0.0000 0.018(5) 0.0000
C2 0.033(4) 0.019(4) 0.039(5) -0.003(3) 0.014(4) -0.002(3)
C3 0.035(5) 0.029(4) 0.043(5) 0.016(4) 0.018(4) 0.002(3)
C4 0.038(5) 0.023(4) 0.053(5) 0.008(4) 0.020(4) -0.001(3)
C5 0.051(5) 0.016(4) 0.039(5) 0.000(4) 0.016(4) -0.002(3)
C6 0.032(4) 0.025(4) 0.034(5) -0.001(3) 0.017(4) -0.003(3)
C7 0.043(5) 0.024(4) 0.045(5) -0.002(4) 0.017(4) -0.008(4)
C8 0.032(4) 0.033(4) 0.030(4) -0.004(4) 0.010(4) -0.007(3)
C9 0.020(5) 0.028(5) 0.023(6) 0.0000 0.000(4) 0.0000
F5 0.047(3) 0.083(4) 0.064(4) -0.011(3) 0.015(3) -0.027(3)
F6 0.046(3) 0.040(3) 0.071(4) -0.011(3) 0.013(3) -0.002(2)
F7 0.067(5) 0.042(4) 0.039(4) 0.0000 0.009(4) 0.0000
F8 0.051(5) 0.104(7) 0.037(4) 0.0000 0.011(4) 0.0000

loop_
_atom_site_label
_atom_site_type_symbol
_atom_site_thermal_displace_type
_atom_site_fract_x
_atom_site_fract_y
_atom_site_fract_z
_atom_site_occupancy
_atom_site_U_iso_or_equiv
_atom_site_calc_flag
_atom_site_refinement_flags
Au1 Au Uani 0.17433(4) 0.75000 0.50006(4) 1.000 0.0260(1) d STP
P1 P Uani -0.0364(3) 0.25000 0.0441(3) 1.000 0.0422(11) d STP
Cl1 Cl Uani 0.0955(3) 0.25000 0.4998(3) 1.000 0.0468(10) d STP
P2 P Uani 0.4193(3) 0.25000 -0.0442(3) 1.000 0.0419(11) d STP
N1 N Uani 0.2589(5) 0.6513(4) 0.7265(5) 1.000 0.0253(19) d .
F1 F Uani -0.1281(5) 0.3402(4) 0.0609(5) 1.000 0.059(2) d .
N2 N Uani 0.2479(6) 0.5335(5) 0.6027(5) 1.000 0.031(2) d .
F2 F Uani 0.0552(5) 0.1606(5) 0.0287(4) 1.000 0.067(2) d .
F3 F Uani 0.0532(7) 0.25000 0.1779(5) 1.000 0.053(3) d STP
N3 N Uani 0.1452(6) 0.5333(5) 0.3972(5) 1.000 0.034(2) d .
F4 F Uani -0.1271(7) 0.25000 -0.0897(6) 1.000 0.067(3) d STP
N4 N Uani 0.0320(6) 0.6512(5) 0.2727(5) 1.000 0.0278(19) d .
C1 C Uani 0.2288(11) 0.75000 0.7737(10) 1.000 0.032(4) d STP
C2 C Uani 0.2331(7) 0.6368(6) 0.6191(7) 1.000 0.031(3) d .
C3 C Uani 0.2894(7) 0.5542(6) 0.7820(7) 1.000 0.035(3) d .
C4 C Uani 0.2835(7) 0.4798(6) 0.7041(7) 1.000 0.038(3) d .
C5 C Uani 0.2493(8) 0.4859(5) 0.4999(6) 1.000 0.036(3) d .
C6 C Uani 0.1144(7) 0.6373(6) 0.3814(6) 1.000 0.029(3) d .
C7 C Uani 0.0797(8) 0.4802(6) 0.2945(7) 1.000 0.038(3) d .
C8 C Uani 0.0078(7) 0.5533(6) 0.2179(7) 1.000 0.033(2) d .
C9 C Uani -0.0438(9) 0.75000 0.2269(9) 1.000 0.027(3) d STP
F5 F Uani 0.5264(5) 0.3399(5) -0.0287(5) 1.000 0.068(2) d .
F6 F Uani 0.3107(5) 0.3407(4) -0.0612(4) 1.000 0.0564(19) d .
F7 F Uani 0.3759(7) 0.25000 -0.1780(6) 1.000 0.054(3) d STP
F8 F Uani 0.4621(7) 0.25000 0.0888(6) 1.000 0.067(3) d STP
H1AB H Uiso 0.28093 0.75000 0.85651 1.000 0.0390 c RUP
H1A H Uiso 0.13373 0.75000 0.75810 1.000 0.0390 c RUP
H5AB H Uiso 0.23506 0.40758 0.49997 1.000 0.0440 c RU
H3 H Uiso 0.31047 0.54177 0.85931 1.000 0.0430 c RU
H9AB H Uiso -0.07503 0.75000 0.14397 1.000 0.0320 c RUP
H4 H Uiso 0.30047 0.40524 0.71679 1.000 0.0450 c RU
H5A H Uiso 0.33702 0.49795 0.49970 1.000 0.0440 c RU
H7 H Uiso 0.08507 0.40597 0.28123 1.000 0.0460 c RU
H8 H Uiso -0.04891 0.54038 0.14088 1.000 0.0390 c RU
H9A H Uiso -0.12290 0.75000 0.24308 1.000 0.0320 c RUP

loop_
_atom_type_symbol
_atom_type_description
_atom_type_scat_dispersion_real
_atom_type_scat_dispersion_imag
_atom_type_scat_source
C C 0.0033 0.0016 ' International Tables Vol C Tables 4.2.6.8 and 6.1.1.4'
H H 0.0000 0.0000 ' International Tables Vol C Tables 4.2.6.8 and 6.1.1.4'
Au Au -2.0133 8.8022 ' International Tables Vol C Tables 4.2.6.8 and 6.1.1.4'
Cl Cl 0.1484 0.1585 ' International Tables Vol C Tables 4.2.6.8 and 6.1.1.4'
F F 0.0171 0.0103 ' International Tables Vol C Tables 4.2.6.8 and 6.1.1.4'
N N 0.0061 0.0033 ' International Tables Vol C Tables 4.2.6.8 and 6.1.1.4'
P P 0.1023 0.0942 ' International Tables Vol C Tables 4.2.6.8 and 6.1.1.4'

loop_
_geom_angle_atom_site_label_1
_geom_angle_atom_site_label_2
_geom_angle_atom_site_label_3
_geom_angle
_geom_angle_site_symmetry_1
_geom_angle_site_symmetry_3
_geom_angle_publ_flag
C2 Au1 C6 90.0(3) . . yes
C2 Au1 C2 90.1(3) . 4_565 yes
C2 Au1 C6 179.6(3) . 4_565 yes
C2 Au1 C6 179.6(4) 4_565 . yes
C6 Au1 C6 90.0(3) . 4_565 yes
C2 Au1 C6 90.0(3) 4_565 4_565 yes
F1 P1 F2 179.5(4) 4_555 4_555 yes
F2 P1 F4 90.2(3) . . yes
F1 P1 F2 179.5(4) . . yes
F1 P1 F3 89.3(3) . . yes
F1 P1 F4 90.4(3) . . yes
F1 P1 F1 89.7(3) . 4_555 yes
F1 P1 F2 90.3(3) . 4_555 yes
F2 P1 F3 90.2(3) . . yes
F2 P1 F4 90.2(3) 4_555 . yes
F1 P1 F2 90.3(3) 4_555 . yes
F2 P1 F2 89.8(4) . 4_555 yes
F3 P1 F4 179.6(5) . . yes
F1 P1 F3 89.3(3) 4_555 . yes
F2 P1 F3 90.2(3) 4_555 . yes
F1 P1 F4 90.4(3) 4_555 . yes
F5 P2 F7 90.1(3) . . yes
F5 P2 F6 90.0(3) . . yes
F5 P2 F8 90.0(3) . . yes
F5 P2 F5 90.0(4) . 4_555 yes
F5 P2 F6 179.4(4) . 4_555 yes
F6 P2 F7 89.3(3) . . yes
F6 P2 F8 90.6(3) . . yes
F5 P2 F6 179.4(4) 4_555 . yes
F6 P2 F6 89.9(3) . 4_555 yes
F7 P2 F8 179.9(5) . . yes
F5 P2 F7 90.1(3) 4_555 . yes
F6 P2 F7 89.3(3) 4_555 . yes
F5 P2 F8 90.0(3) 4_555 . yes
F6 P2 F8 90.6(3) 4_555 . yes
F5 P2 F6 90.0(3) 4_555 4_555 yes
C1 N1 C3 124.1(7) . . yes
C2 N1 C3 109.5(6) . . yes
C1 N1 C2 124.9(7) . . yes
C4 N2 C5 124.7(6) . . yes
C2 N2 C4 108.6(6) . . yes
C2 N2 C5 126.0(6) . . yes
C5 N3 C6 125.5(6) . . yes
C6 N3 C7 108.5(6) . . yes
C5 N3 C7 125.1(6) . . yes
C6 N4 C8 109.4(6) . . yes
C8 N4 C9 125.2(7) . . yes
C6 N4 C9 124.0(7) . . yes
N1 C1 N1 112.8(9) . 4_565 yes
Au1 C2 N2 125.6(6) . . yes
N1 C2 N2 108.6(6) . . yes
Au1 C2 N1 125.8(5) . . yes
N1 C3 C4 106.4(7) . . yes
N2 C4 C3 106.9(7) . . yes
N2 C5 N3 111.2(6) . . yes
Au1 C6 N3 125.9(5) . . yes
Au1 C6 N4 126.2(6) . . yes
N3 C6 N4 107.8(6) . . yes
N3 C7 C8 107.5(7) . . yes
N4 C8 C7 106.8(7) . . yes
N4 C9 N4 113.9(8) . 4_565 yes
N1 C1 H1A 109.00 . . no
N1 C1 H1AB 109.00 . . no
N1 C1 H1A 109.00 4_565 . no
H1AB C1 H1A 108.00 . . no
N1 C1 H1AB 109.00 4_565 . no
C4 C3 H3 127.00 . . no
N1 C3 H3 127.00 . . no
N2 C4 H4 127.00 . . no
C3 C4 H4 127.00 . . no
H5AB C5 H5A 108.00 . . no
N2 C5 H5AB 109.00 . . no
N2 C5 H5A 109.00 . . no
N3 C5 H5AB 109.00 . . no
N3 C5 H5A 109.00 . . no
N3 C7 H7 126.00 . . no
C8 C7 H7 126.00 . . no
N4 C8 H8 127.00 . . no
C7 C8 H8 127.00 . . no
N4 C9 H9A 109.00 4_565 . no
N4 C9 H9AB 109.00 . . no
N4 C9 H9A 109.00 . . no
H9AB C9 H9A 108.00 . . no
N4 C9 H9AB 109.00 4_565 . no

loop_
_geom_bond_atom_site_label_1
_geom_bond_atom_site_label_2
_geom_bond_distance
_geom_bond_site_symmetry_2
_geom_bond_publ_flag
Au1 C2 1.998(8) . yes
Au1 C6 1.990(7) . yes
Au1 C2 1.998(8) 4_565 yes
Au1 C6 1.990(7) 4_565 yes
P1 F2 1.582(7) 4_555 yes
P1 F3 1.607(7) . yes
P1 F1 1.597(6) . yes
P1 F2 1.582(7) . yes
P1 F4 1.609(8) . yes
P1 F1 1.597(6) 4_555 yes
P2 F7 1.608(8) . yes
P2 F6 1.602(6) . yes
P2 F5 1.587(7) . yes
P2 F8 1.599(8) . yes
P2 F5 1.587(7) 4_555 yes
P2 F6 1.602(6) 4_555 yes
N1 C3 1.380(9) . yes
N1 C1 1.479(9) . yes
N1 C2 1.323(10) . yes
N2 C5 1.477(10) . yes
N2 C4 1.387(10) . yes
N2 C2 1.329(10) . yes
N3 C6 1.336(10) . yes
N3 C7 1.396(10) . yes
N3 C5 1.477(10) . yes
N4 C6 1.338(9) . yes
N4 C8 1.385(10) . yes
N4 C9 1.471(9) . yes
C3 C4 1.360(11) . no
C7 C8 1.342(11) . no
C1 H1AB 0.9900 . no
C1 H1A 0.9900 . no
C3 H3 0.9500 . no
C4 H4 0.9500 . no
C5 H5AB 0.9900 . no
C5 H5A 0.9900 . no
C7 H7 0.9500 . no
C8 H8 0.9500 . no
C9 H9A 0.9900 . no
C9 H9AB 0.9900 . no

loop_
_geom_hbond_atom_site_label_D
_geom_hbond_atom_site_label_H
_geom_hbond_atom_site_label_A
_geom_hbond_distance_DH
_geom_hbond_distance_HA
_geom_hbond_distance_DA
_geom_hbond_angle_DHA
_geom_hbond_site_symmetry_A
_geom_hbond_publ_flag
C5 H5AB Cl1 0.9900 2.5100 3.407(7) 151.00 . yes
C4 H4 F7 0.9500 2.3200 3.213(8) 157.00 1_556 yes
C7 H7 F3 0.9500 2.3100 3.209(8) 157.00 . yes

loop_
_geom_torsion_atom_site_label_1
_geom_torsion_atom_site_label_2
_geom_torsion_atom_site_label_3
_geom_torsion_atom_site_label_4
_geom_torsion
_geom_torsion_site_symmetry_1
_geom_torsion_site_symmetry_4
_geom_torsion_publ_flag
C6 Au1 C2 N1 -163.2(8) . . no
C6 Au1 C2 N2 14.1(8) . . no
C2 Au1 C2 N1 16.4(8) 4_565 . no
C2 Au1 C2 N2 -166.3(8) 4_565 . no
C2 Au1 C6 N3 -14.0(8) . . no
C2 Au1 C6 N4 163.1(8) . . no
C6 Au1 C6 N3 166.4(8) 4_565 . no
C6 Au1 C6 N4 -16.5(8) 4_565 . no
C2 N1 C1 N1 -41.5(13) . 4_565 no
C3 N1 C1 N1 153.9(8) . 4_565 no
C1 N1 C2 Au1 10.1(12) . . no
C1 N1 C2 N2 -167.6(8) . . no
C3 N1 C2 Au1 176.6(6) . . no
C3 N1 C2 N2 -1.1(9) . . no
C1 N1 C3 C4 167.7(8) . . no
C2 N1 C3 C4 1.1(9) . . no
C4 N2 C2 Au1 -177.1(6) . . no
C4 N2 C2 N1 0.6(10) . . no
C5 N2 C2 Au1 12.6(12) . . no
C5 N2 C2 N1 -169.7(7) . . no
C2 N2 C4 C3 0.1(10) . . no
C5 N2 C4 C3 170.6(8) . . no
C2 N2 C5 N3 -42.5(11) . . no
C4 N2 C5 N3 148.7(7) . . no
C6 N3 C5 N2 42.4(11) . . no
C7 N3 C5 N2 -149.6(8) . . no
C5 N3 C6 Au1 -12.7(12) . . no
C5 N3 C6 N4 169.8(7) . . no
C7 N3 C6 Au1 177.6(6) . . no
C7 N3 C6 N4 0.1(10) . . no
C5 N3 C7 C8 -170.8(8) . . no
C6 N3 C7 C8 -1.1(10) . . no
C8 N4 C6 Au1 -176.6(6) . . no
C8 N4 C6 N3 1.0(10) . . no
C9 N4 C6 Au1 -9.7(12) . . no
C9 N4 C6 N3 167.9(8) . . no
C6 N4 C8 C7 -1.6(10) . . no
C9 N4 C8 C7 -168.3(8) . . no
C6 N4 C9 N4 41.5(12) . 4_565 no
C8 N4 C9 N4 -153.7(8) . 4_565 no
N1 C3 C4 N2 -0.7(9) . . no
N3 C7 C8 N4 1.6(10) . . no
